data_7024537
loop_
_publ_author_name
'Huo, Xian-Kuan'
'Su, Ge'
'Jin, Guo-Xin'

_publ_section_title
;
 Neutral and zwitterionic half-sandwich Ir, Rh complexes supported by
 P,S-substituted o-carboranyl ligands: Synthesis, characterization and
 reactivity.
;
_journal_issue 8
_journal_name_full 'Dalton transactions (Cambridge, England : 2003)'
_journal_page_first 1954
_journal_page_last 1961
_journal_paper_doi 10.1039/b918272a
_journal_volume 39
_journal_year 2010
_chemical_formula_sum 'C26 H39 B9 Cl2 O3 P Rh S'
_chemical_formula_weight 733.70
_chemical_name_systematic
;
?
;
_space_group_IT_number 14
_symmetry_cell_setting monoclinic
_symmetry_space_group_name_Hall '-P 2ybc'
_symmetry_space_group_name_H-M 'P 1 21/c 1'
_atom_sites_solution_hydrogens geom
_atom_sites_solution_primary direct
_atom_sites_solution_secondary difmap
_audit_creation_method SHELXL-97
_cell_angle_alpha 90.00
_cell_angle_beta 100.797(13)
_cell_angle_gamma 90.00
_cell_formula_units_Z 4
_cell_length_a 14.934(12)
_cell_length_b 11.386(9)
_cell_length_c 22.427(18)
_cell_measurement_reflns_used 545
_cell_measurement_temperature 293(2)
_cell_measurement_theta_max 19.928
_cell_measurement_theta_min 2.346
_cell_volume 3746(5)
_computing_cell_refinement 'Bruker SMART'
_computing_data_collection 'Bruker SMART'
_computing_data_reduction 'Bruker SHELXTL'
_computing_molecular_graphics 'Bruker SHELXTL'
_computing_publication_material 'Bruker SHELXTL'
_computing_structure_refinement 'SHELXL-97 (Sheldrick, 1997)'
_computing_structure_solution 'SHELXS-97 (Sheldrick, 1990)'
_diffrn_ambient_temperature 293(2)
_diffrn_measured_fraction_theta_full 0.998
_diffrn_measured_fraction_theta_max 0.998
_diffrn_measurement_device_type 'CCD area detector'
_diffrn_measurement_method 'phi and omega scans'
_diffrn_radiation_monochromator graphite
_diffrn_radiation_source 'fine-focus sealed tube'
_diffrn_radiation_type MoK\a
_diffrn_radiation_wavelength 0.71073
_diffrn_reflns_av_R_equivalents 0.1377
_diffrn_reflns_av_sigmaI/netI 0.2319
_diffrn_reflns_limit_h_max 14
_diffrn_reflns_limit_h_min -17
_diffrn_reflns_limit_k_max 12
_diffrn_reflns_limit_k_min -13
_diffrn_reflns_limit_l_max 26
_diffrn_reflns_limit_l_min -26
_diffrn_reflns_number 15207
_diffrn_reflns_theta_full 25.01
_diffrn_reflns_theta_max 25.01
_diffrn_reflns_theta_min 1.39
_diffrn_standards_decay_% 8.00
_exptl_absorpt_coefficient_mu 0.723
_exptl_absorpt_correction_T_max 0.9312
_exptl_absorpt_correction_T_min 0.8993
_exptl_absorpt_correction_type multi-scan
_exptl_absorpt_process_details sadabs
_exptl_crystal_colour red
_exptl_crystal_density_diffrn 1.301
_exptl_crystal_density_method 'not measured'
_exptl_crystal_description prism
_exptl_crystal_F_000 1496
_exptl_crystal_size_max 0.15
_exptl_crystal_size_mid 0.10
_exptl_crystal_size_min 0.10
_refine_diff_density_max 0.813
_refine_diff_density_min -0.835
_refine_diff_density_rms 0.128
_refine_ls_extinction_method none
_refine_ls_goodness_of_fit_ref 0.818
_refine_ls_hydrogen_treatment mixed
_refine_ls_matrix_type full
_refine_ls_number_parameters 406
_refine_ls_number_reflns 6590
_refine_ls_number_restraints 0
_refine_ls_restrained_S_all 0.818
_refine_ls_R_factor_all 0.1603
_refine_ls_R_factor_gt 0.0820
_refine_ls_shift/su_max 0.001
_refine_ls_shift/su_mean 0.000
_refine_ls_structure_factor_coef Fsqd
_refine_ls_weighting_details 'calc w=1/[\s^2^(Fo^2^)+(0.0888P)^2^+0.0000P] where P=(Fo^2^+2Fc^2^)/3'
_refine_ls_weighting_scheme calc
_refine_ls_wR_factor_gt 0.1843
_refine_ls_wR_factor_ref 0.2089
_reflns_number_gt 2652
_reflns_number_total 6590
_reflns_threshold_expression >2sigma(I)
_cod_data_source_file b918272a.txt
_cod_data_source_block f90407c
_cod_depositor_comments
;
The following automatic conversions were performed:

'_symmetry_cell_setting' value 'Monoclinic' changed to 'monoclinic'
according to /home/saulius/struct/CIF-dictionaries/cif_core.dic
dictionary named 'cif_core.dic' version 2.4.2 from 2011-04-26.

Automatic conversion script
Id: cif_fix_values 1891 2012-01-12 08:04:46Z andrius 
;
_cod_original_sg_symbol_H-M P2(1)/c
_cod_database_code 7024537

loop_
_symmetry_equiv_pos_as_xyz
'x, y, z'
'-x, y+1/2, -z+1/2'
'-x, -y, -z'
'x, -y-1/2, z-1/2'

loop_
_atom_site_label
_atom_site_type_symbol
_atom_site_fract_x
_atom_site_fract_y
_atom_site_fract_z
_atom_site_U_iso_or_equiv
_atom_site_adp_type
_atom_site_occupancy
_atom_site_symmetry_multiplicity
_atom_site_calc_flag
_atom_site_refinement_flags
Rh1 Rh 0.30400(6) 0.80814(7) 0.80708(4) 0.0433(3) Uani 1 1 d .
S1 S 0.2929(2) 0.6559(2) 0.74081(12) 0.0498(7) Uani 1 1 d .
P1 P 0.22008(18) 0.9062(2) 0.72557(12) 0.0416(7) Uani 1 1 d .
O1 O 0.4135(4) 0.8635(6) 0.7568(3) 0.0504(18) Uani 1 1 d .
O2 O 0.3661(5) 0.5736(6) 0.7592(3) 0.059(2) Uani 1 1 d .
O3 O 0.2017(5) 0.6049(5) 0.7258(3) 0.0576(19) Uani 1 1 d .
B1 B 0.4449(9) 0.8585(12) 0.6318(6) 0.062(4) Uani 1 1 d .
H1 H 0.5147 0.8924 0.6354 0.074 Uiso 1 1 calc R
B2 B 0.3546(8) 0.9509(11) 0.6405(5) 0.046(3) Uani 1 1 d .
H2 H 0.3666 1.0446 0.6512 0.056 Uiso 1 1 calc R
B3 B 0.3905(9) 0.8409(10) 0.6933(5) 0.051(3) Uani 1 1 d .
B4 B 0.4212(9) 0.7144(11) 0.6567(6) 0.062(4) Uani 1 1 d .
H4 H 0.4762 0.6556 0.6784 0.075 Uiso 1 1 calc R
B5 B 0.3993(11) 0.7408(12) 0.5796(6) 0.074(5) Uani 1 1 d .
H5 H 0.4410 0.6993 0.5499 0.089 Uiso 1 1 calc R
B6 B 0.3535(10) 0.8924(13) 0.5692(6) 0.072(4) Uani 1 1 d .
H6 H 0.3639 0.9505 0.5319 0.087 Uiso 1 1 calc R
B9 B 0.3200(11) 0.6603(12) 0.6113(6) 0.066(4) Uani 1 1 d .
H9 H 0.2836 0.5759 0.6051 0.079 Uiso 1 1 calc R
B10 B 0.2785(11) 0.7651(14) 0.5515(6) 0.076(5) Uani 1 1 d .
H10 H 0.2255 0.7337 0.5140 0.092 Uiso 1 1 calc R
H10' H 0.234(11) 0.698(14) 0.588(7) 0.18(6) Uiso 1 1 d .
B11 B 0.2500(10) 0.8956(12) 0.5949(6) 0.063(4) Uani 1 1 d .
H11 H 0.1794 0.9264 0.5803 0.076 Uiso 1 1 calc R
C1 C -0.0839(8) 0.8249(13) 0.6787(6) 0.082(4) Uani 1 1 d .
H1A H -0.1460 0.8082 0.6708 0.099 Uiso 1 1 calc R
C2 C -0.0266(8) 0.7616(11) 0.6517(6) 0.082(4) Uani 1 1 d .
H2A H -0.0484 0.7004 0.6255 0.098 Uiso 1 1 calc R
C3 C 0.5076(7) 0.8679(12) 0.7850(5) 0.080(4) Uani 1 1 d .
H3A H 0.5327 0.7900 0.7874 0.120 Uiso 1 1 calc R
H3B H 0.5133 0.9000 0.8251 0.120 Uiso 1 1 calc R
H3C H 0.5402 0.9166 0.7613 0.120 Uiso 1 1 calc R
C4 C 0.1017(6) 0.8795(8) 0.7040(4) 0.043(2) Uani 1 1 d .
C5 C 0.0407(7) 0.9404(11) 0.7307(5) 0.064(3) Uani 1 1 d .
H5A H 0.0613 1.0005 0.7579 0.077 Uiso 1 1 calc R
C6 C -0.0511(8) 0.9134(11) 0.7177(5) 0.068(3) Uani 1 1 d .
H6A H -0.0914 0.9566 0.7360 0.082 Uiso 1 1 calc R
C7 C 0.2780(6) 0.8568(8) 0.6657(4) 0.038(2) Uani 1 1 d .
C8 C 0.3149(7) 0.7294(8) 0.6737(4) 0.045(3) Uani 1 1 d .
C9 C 0.0672(7) 0.7898(10) 0.6639(5) 0.068(3) Uani 1 1 d .
H9A H 0.1069 0.7474 0.6447 0.082 Uiso 1 1 calc R
C10 C 0.2282(7) 1.0628(9) 0.7262(5) 0.045(3) Uani 1 1 d .
C11 C 0.2935(8) 1.1175(10) 0.7665(5) 0.062(3) Uani 1 1 d .
H11A H 0.3323 1.0728 0.7951 0.074 Uiso 1 1 calc R
C12 C 0.3044(10) 1.2408(11) 0.7665(7) 0.085(4) Uani 1 1 d .
H12A H 0.3495 1.2770 0.7948 0.102 Uiso 1 1 calc R
C13 C 0.2492(12) 1.3041(12) 0.7254(8) 0.094(5) Uani 1 1 d .
H13 H 0.2556 1.3853 0.7258 0.112 Uiso 1 1 calc R
C14 C 0.1837(11) 1.2539(12) 0.6828(8) 0.094(5) Uani 1 1 d .
H14 H 0.1479 1.2991 0.6529 0.113 Uiso 1 1 calc R
C15 C 0.1716(8) 1.1320(10) 0.6853(5) 0.067(3) Uani 1 1 d .
H15 H 0.1240 1.0971 0.6585 0.080 Uiso 1 1 calc R
C16 C 0.2894(8) 0.6866(10) 0.8843(4) 0.056(3) Uani 1 1 d .
C17 C 0.3702(8) 0.7457(11) 0.8990(5) 0.058(3) Uani 1 1 d .
C18 C 0.3506(8) 0.8741(10) 0.9019(4) 0.055(3) Uani 1 1 d .
C19 C 0.2563(8) 0.8875(9) 0.8863(4) 0.054(3) Uani 1 1 d .
C20 C 0.2168(7) 0.7734(9) 0.8700(4) 0.054(3) Uani 1 1 d .
C21 C 0.2766(8) 0.5576(8) 0.8812(5) 0.073(4) Uani 1 1 d .
H21A H 0.3279 0.5217 0.8683 0.109 Uiso 1 1 calc R
H21B H 0.2219 0.5392 0.8528 0.109 Uiso 1 1 calc R
H21C H 0.2717 0.5282 0.9206 0.109 Uiso 1 1 calc R
C22 C 0.4617(8) 0.6882(11) 0.9154(5) 0.081(4) Uani 1 1 d .
H22A H 0.4732 0.6679 0.9577 0.121 Uiso 1 1 calc R
H22B H 0.5080 0.7415 0.9075 0.121 Uiso 1 1 calc R
H22C H 0.4627 0.6184 0.8915 0.121 Uiso 1 1 calc R
C23 C 0.4183(8) 0.9668(11) 0.9255(5) 0.086(4) Uani 1 1 d .
H23A H 0.4052 1.0365 0.9014 0.129 Uiso 1 1 calc R
H23B H 0.4785 0.9395 0.9234 0.129 Uiso 1 1 calc R
H23C H 0.4148 0.9841 0.9669 0.129 Uiso 1 1 calc R
C24 C 0.1998(9) 1.0007(10) 0.8892(5) 0.088(4) Uani 1 1 d .
H24A H 0.2386 1.0681 0.8898 0.132 Uiso 1 1 calc R
H24B H 0.1741 0.9997 0.9254 0.132 Uiso 1 1 calc R
H24C H 0.1517 1.0045 0.8543 0.132 Uiso 1 1 calc R
C25 C 0.1167(8) 0.7475(12) 0.8564(5) 0.089(4) Uani 1 1 d .
H25A H 0.0964 0.7288 0.8935 0.134 Uiso 1 1 calc R
H25B H 0.1054 0.6820 0.8291 0.134 Uiso 1 1 calc R
H25C H 0.0843 0.8150 0.8380 0.134 Uiso 1 1 calc R
C26 C 0.2475(19) 0.2000(15) 0.5025(14) 0.31(2) Uani 1 1 d .
H26A H 0.2540 0.1280 0.5261 0.374 Uiso 1 1 calc R
H26B H 0.1850 0.2092 0.4813 0.374 Uiso 1 1 calc R
Cl1 Cl 0.2945(5) 0.3415(5) 0.5519(3) 0.198(3) Uani 1 1 d .
Cl2 Cl 0.3244(7) 0.2106(6) 0.4554(3) 0.259(4) Uani 1 1 d .

loop_
_atom_site_aniso_label
_atom_site_aniso_U_11
_atom_site_aniso_U_22
_atom_site_aniso_U_33
_atom_site_aniso_U_23
_atom_site_aniso_U_13
_atom_site_aniso_U_12
Rh1 0.0508(5) 0.0330(4) 0.0482(5) -0.0021(4) 0.0145(4) -0.0023(5)
S1 0.068(2) 0.0315(14) 0.0544(16) -0.0018(12) 0.0214(15) -0.0006(13)
P1 0.0465(17) 0.0312(14) 0.0484(16) -0.0015(12) 0.0124(13) 0.0000(12)
O1 0.046(5) 0.048(4) 0.060(5) 0.003(3) 0.016(4) -0.004(3)
O2 0.078(5) 0.042(4) 0.057(5) 0.008(4) 0.014(4) 0.021(4)
O3 0.068(5) 0.031(4) 0.076(5) -0.001(4) 0.019(4) -0.005(4)
B1 0.054(9) 0.079(10) 0.057(8) 0.008(7) 0.021(7) 0.011(7)
B2 0.045(8) 0.040(7) 0.057(8) 0.011(6) 0.016(6) -0.001(6)
B3 0.063(9) 0.049(8) 0.043(7) 0.003(6) 0.018(6) 0.000(6)
B4 0.071(10) 0.048(8) 0.077(9) 0.012(7) 0.038(8) 0.022(7)
B5 0.104(12) 0.062(9) 0.070(10) 0.007(7) 0.050(9) 0.025(9)
B6 0.086(11) 0.075(10) 0.065(9) 0.010(8) 0.035(9) 0.011(9)
B9 0.089(11) 0.052(9) 0.063(9) -0.017(7) 0.031(8) 0.002(8)
B10 0.082(12) 0.091(12) 0.051(9) -0.018(8) 0.000(8) -0.015(9)
B11 0.068(10) 0.060(9) 0.066(9) 0.002(7) 0.025(8) 0.009(7)
C1 0.040(8) 0.099(11) 0.107(10) -0.015(9) 0.011(7) -0.015(8)
C2 0.044(8) 0.079(9) 0.123(11) -0.015(8) 0.020(8) -0.011(7)
C3 0.035(7) 0.122(11) 0.078(9) -0.031(8) -0.001(6) -0.022(7)
C4 0.041(6) 0.039(6) 0.049(6) 0.002(5) 0.009(5) -0.007(5)
C5 0.042(8) 0.079(9) 0.072(8) -0.002(7) 0.017(6) 0.002(6)
C6 0.052(8) 0.074(9) 0.079(9) 0.010(7) 0.016(7) 0.013(7)
C7 0.033(6) 0.031(5) 0.048(6) 0.002(4) 0.004(5) -0.005(4)
C8 0.051(7) 0.041(6) 0.047(6) 0.001(5) 0.016(5) 0.007(5)
C9 0.045(7) 0.072(9) 0.086(9) -0.015(7) 0.009(6) 0.013(6)
C10 0.041(6) 0.036(6) 0.057(7) 0.008(5) 0.006(5) -0.002(5)
C11 0.072(9) 0.049(7) 0.071(8) -0.004(6) 0.033(7) 0.004(7)
C12 0.094(11) 0.042(7) 0.132(13) -0.024(8) 0.055(10) -0.024(8)
C13 0.122(13) 0.027(7) 0.146(14) 0.014(9) 0.065(11) 0.019(9)
C14 0.113(13) 0.043(8) 0.140(15) 0.018(9) 0.057(11) 0.014(9)
C15 0.076(9) 0.042(7) 0.085(9) 0.005(6) 0.023(8) 0.006(6)
C16 0.075(8) 0.053(7) 0.043(6) 0.005(6) 0.023(6) 0.001(7)
C17 0.057(8) 0.069(8) 0.049(7) 0.002(6) 0.015(6) -0.002(7)
C18 0.068(9) 0.053(7) 0.044(7) 0.010(5) 0.016(6) 0.009(6)
C19 0.078(9) 0.043(7) 0.047(6) -0.009(5) 0.026(6) 0.001(6)
C20 0.049(7) 0.060(8) 0.052(7) -0.001(5) 0.011(5) -0.002(6)
C21 0.124(11) 0.034(6) 0.063(7) 0.023(6) 0.024(7) -0.001(7)
C22 0.067(8) 0.094(10) 0.076(8) 0.033(8) 0.001(7) 0.010(8)
C23 0.102(11) 0.090(10) 0.066(8) -0.010(7) 0.015(8) -0.030(8)
C24 0.131(12) 0.062(8) 0.078(9) -0.006(7) 0.038(8) 0.009(8)
C25 0.085(10) 0.106(11) 0.084(10) -0.016(8) 0.034(8) -0.020(8)
C26 0.46(4) 0.044(10) 0.56(5) 0.066(19) 0.43(4) 0.023(17)
Cl1 0.293(8) 0.121(5) 0.188(6) 0.002(4) 0.061(6) 0.043(5)
Cl2 0.418(13) 0.117(5) 0.216(7) -0.011(5) -0.008(8) 0.009(7)

loop_
_atom_type_symbol
_atom_type_description
_atom_type_scat_dispersion_real
_atom_type_scat_dispersion_imag
_atom_type_scat_source
C C 0.0033 0.0016 'International Tables Vol C Tables 4.2.6.8 and 6.1.1.4'
H H 0.0000 0.0000 'International Tables Vol C Tables 4.2.6.8 and 6.1.1.4'
B B 0.0013 0.0007 'International Tables Vol C Tables 4.2.6.8 and 6.1.1.4'
P P 0.1023 0.0942 'International Tables Vol C Tables 4.2.6.8 and 6.1.1.4'
S S 0.1246 0.1234 'International Tables Vol C Tables 4.2.6.8 and 6.1.1.4'
Rh Rh -1.1178 0.9187 'International Tables Vol C Tables 4.2.6.8 and 6.1.1.4'
O O 0.0106 0.0060 'International Tables Vol C Tables 4.2.6.8 and 6.1.1.4'
Cl Cl 0.1484 0.1585 'International Tables Vol C Tables 4.2.6.8 and 6.1.1.4'

loop_
_geom_angle_atom_site_label_1
_geom_angle_atom_site_label_2
_geom_angle_atom_site_label_3
_geom_angle
C20 Rh1 C19 38.7(4)
C20 Rh1 C17 63.2(4)
C19 Rh1 C17 62.9(4)
C20 Rh1 C18 63.4(4)
C19 Rh1 C18 36.4(4)
C17 Rh1 C18 39.1(4)
C20 Rh1 O1 168.3(3)
C19 Rh1 O1 131.2(3)
C17 Rh1 O1 108.4(3)
C18 Rh1 O1 104.9(3)
C20 Rh1 C16 38.7(4)
C19 Rh1 C16 63.0(4)
C17 Rh1 C16 35.5(4)
C18 Rh1 C16 62.3(4)
O1 Rh1 C16 137.9(3)
C20 Rh1 S1 108.3(3)
C19 Rh1 S1 146.9(3)
C17 Rh1 S1 109.1(3)
C18 Rh1 S1 148.2(3)
O1 Rh1 S1 81.74(19)
C16 Rh1 S1 91.6(3)
C20 Rh1 P1 107.9(3)
C19 Rh1 P1 103.2(3)
C17 Rh1 P1 166.0(3)
C18 Rh1 P1 128.1(3)
O1 Rh1 P1 78.73(19)
C16 Rh1 P1 142.1(3)
S1 Rh1 P1 83.59(11)
O2 S1 O3 115.7(4)
O2 S1 C8 107.0(4)
O3 S1 C8 107.4(5)
O2 S1 Rh1 110.6(3)
O3 S1 Rh1 113.9(3)
C8 S1 Rh1 100.9(3)
C4 P1 C10 103.7(5)
C4 P1 C7 109.5(4)
C10 P1 C7 105.9(4)
C4 P1 Rh1 120.1(3)
C10 P1 Rh1 116.8(4)
C7 P1 Rh1 100.0(3)
B3 O1 C3 118.8(8)
B3 O1 Rh1 112.9(6)
C3 O1 Rh1 122.5(6)
B3 B1 B2 59.7(7)
B3 B1 B4 59.8(7)
B2 B1 B4 108.3(9)
B3 B1 B6 104.1(9)
B2 B1 B6 58.2(7)
B4 B1 B6 105.9(10)
B3 B1 B5 104.5(9)
B2 B1 B5 108.1(10)
B4 B1 B5 57.0(7)
B6 B1 B5 61.5(8)
B6 B2 C7 99.8(9)
B6 B2 B3 107.5(9)
C7 B2 B3 58.2(6)
B6 B2 B1 62.5(7)
C7 B2 B1 103.5(8)
B3 B2 B1 59.8(7)
B6 B2 B11 59.1(7)
C7 B2 B11 54.5(6)
B3 B2 B11 104.9(9)
B1 B2 B11 109.2(9)
O1 B3 C7 112.6(9)
O1 B3 C8 114.6(8)
C7 B3 C8 54.4(6)
O1 B3 B2 122.5(9)
C7 B3 B2 60.9(6)
C8 B3 B2 104.9(9)
O1 B3 B1 135.4(10)
C7 B3 B1 106.1(8)
C8 B3 B1 105.5(8)
B2 B3 B1 60.5(7)
O1 B3 B4 125.3(9)
C7 B3 B4 104.1(9)
C8 B3 B4 59.1(7)
B2 B3 B4 110.3(8)
B1 B3 B4 61.5(7)
C8 B4 B5 101.4(10)
C8 B4 B3 58.7(6)
B5 B4 B3 107.9(9)
C8 B4 B9 55.5(7)
B5 B4 B9 60.2(8)
B3 B4 B9 106.6(9)
C8 B4 B1 103.0(8)
B5 B4 B1 62.5(7)
B3 B4 B1 58.7(7)
B9 B4 B1 109.7(10)
B4 B5 B9 61.1(8)
B4 B5 B10 111.3(10)
B9 B5 B10 61.2(9)
B4 B5 B1 60.5(7)
B9 B5 B1 108.9(9)
B10 B5 B1 109.7(9)
B4 B5 B6 106.5(9)
B9 B5 B6 106.1(9)
B10 B5 B6 59.7(8)
B1 B5 B6 58.8(7)
B2 B6 B11 62.8(7)
B2 B6 B1 59.3(7)
B11 B6 B1 109.6(9)
B2 B6 B10 113.9(9)
B11 B6 B10 62.9(8)
B1 B6 B10 110.0(10)
B2 B6 B5 107.6(9)
B11 B6 B5 107.8(10)
B1 B6 B5 59.7(8)
B10 B6 B5 59.1(8)
C8 B9 B5 104.0(10)
C8 B9 B4 60.4(7)
B5 B9 B4 58.7(8)
C8 B9 B10 104.7(9)
B5 B9 B10 61.3(8)
B4 B9 B10 109.5(10)
B9 B10 B5 57.6(8)
B9 B10 B6 104.4(10)
B5 B10 B6 61.2(8)
B9 B10 B11 102.5(9)
B5 B10 B11 104.4(9)
B6 B10 B11 56.4(7)
C7 B11 B6 103.6(10)
C7 B11 B2 60.4(7)
B6 B11 B2 58.1(7)
C7 B11 B10 104.5(9)
B6 B11 B10 60.7(8)
B2 B11 B10 108.3(9)
C2 C1 C6 120.1(12)
C1 C2 C9 118.8(12)
C5 C4 C9 117.2(10)
C5 C4 P1 120.4(8)
C9 C4 P1 122.1(8)
C4 C5 C6 120.7(12)
C1 C6 C5 121.5(12)
C8 C7 B11 112.9(8)
C8 C7 B3 63.2(6)
B11 C7 B3 116.4(8)
C8 C7 B2 112.0(8)
B11 C7 B2 65.2(7)
B3 C7 B2 61.0(6)
C8 C7 P1 114.3(6)
B11 C7 P1 124.5(7)
B3 C7 P1 109.9(6)
B2 C7 P1 118.9(6)
C7 C8 B9 115.3(8)
C7 C8 B3 62.3(6)
B9 C8 B3 116.7(8)
C7 C8 B4 113.1(8)
B9 C8 B4 64.1(8)
B3 C8 B4 62.1(7)
C7 C8 S1 114.5(6)
B9 C8 S1 122.7(7)
B3 C8 S1 110.3(6)
B4 C8 S1 117.5(7)
C4 C9 C2 121.6(11)
C11 C10 C15 117.3(10)
C11 C10 P1 120.3(8)
C15 C10 P1 122.3(9)
C10 C11 C12 121.8(12)
C13 C12 C11 118.8(14)
C12 C13 C14 122.1(13)
C13 C14 C15 118.0(14)
C10 C15 C14 121.8(13)
C17 C16 C20 107.8(10)
C17 C16 C21 126.8(11)
C20 C16 C21 125.4(11)
C17 C16 Rh1 71.1(6)
C20 C16 Rh1 65.8(6)
C21 C16 Rh1 127.0(7)
C16 C17 C18 108.6(10)
C16 C17 C22 124.6(11)
C18 C17 C22 126.5(11)
C16 C17 Rh1 73.4(6)
C18 C17 Rh1 70.8(6)
C22 C17 Rh1 126.4(7)
C19 C18 C23 126.8(11)
C19 C18 C17 107.1(10)
C23 C18 C17 125.6(11)
C19 C18 Rh1 71.3(6)
C23 C18 Rh1 130.2(8)
C17 C18 Rh1 70.1(6)
C18 C19 C20 108.1(10)
C18 C19 C24 127.8(11)
C20 C19 C24 124.0(11)
C18 C19 Rh1 72.3(6)
C20 C19 Rh1 67.0(5)
C24 C19 Rh1 129.1(8)
C19 C20 C16 107.6(10)
C19 C20 C25 125.0(10)
C16 C20 C25 125.7(11)
C19 C20 Rh1 74.3(6)
C16 C20 Rh1 75.5(6)
C25 C20 Rh1 127.8(8)
Cl2 C26 Cl1 94.5(11)

loop_
_geom_bond_atom_site_label_1
_geom_bond_atom_site_label_2
_geom_bond_distance
Rh1 C20 2.128(10)
Rh1 C19 2.225(10)
Rh1 C17 2.229(11)
Rh1 C18 2.239(11)
Rh1 O1 2.243(6)
Rh1 C16 2.259(10)
Rh1 S1 2.269(3)
Rh1 P1 2.302(3)
S1 O2 1.440(7)
S1 O3 1.460(7)
S1 C8 1.805(9)
P1 C4 1.769(10)
P1 C10 1.787(10)
P1 C7 1.818(9)
O1 B3 1.425(13)
O1 C3 1.430(11)
B1 B3 1.739(16)
B1 B2 1.751(17)
B1 B4 1.790(18)
B1 B6 1.806(19)
B1 B5 1.82(2)
B2 B6 1.730(17)
B2 C7 1.736(14)
B2 B3 1.737(16)
B2 B11 1.812(18)
B3 C7 1.688(15)
B3 C8 1.702(15)
B3 B4 1.760(17)
B4 C8 1.709(15)
B4 B5 1.725(18)
B4 B9 1.77(2)
B5 B9 1.750(19)
B5 B10 1.82(2)
B5 B6 1.86(2)
B6 B11 1.748(18)
B6 B10 1.83(2)
B9 C8 1.620(15)
B9 B10 1.82(2)
B10 B11 1.869(19)
B11 C7 1.625(15)
C1 C2 1.347(16)
C1 C6 1.364(16)
C2 C9 1.414(14)
C4 C5 1.368(13)
C4 C9 1.395(14)
C5 C6 1.382(14)
C7 C8 1.551(12)
C10 C11 1.352(13)
C10 C15 1.374(13)
C11 C12 1.413(15)
C12 C13 1.329(18)
C13 C14 1.358(19)
C14 C15 1.402(16)
C16 C17 1.368(14)
C16 C20 1.457(14)
C16 C21 1.482(14)
C17 C18 1.495(14)
C17 C22 1.497(14)
C18 C19 1.393(14)
C18 C23 1.489(15)
C19 C20 1.444(14)
C19 C24 1.549(15)
C20 C25 1.498(15)
C26 Cl2 1.705(18)
C26 Cl1 2.01(3)
